data_2204484
loop_
_publ_author_name
'Gao, Shan'
'Liu, Ji-Wei'
'Huo, Li-Hua'
'Zhao, Hui'

_publ_section_title
<i>catena</i>-Poly[[(2,2'-bipyridine-\k^2^<i>N</i>,<i>N</i>')cadmium(II)]-\m-5-carboxyimidazole-4-carboxylato-\k^4^<i>N</i>^3^,<i>O</i>^4^:<i>N</i>^1^,<i>O</i>^5^]
_journal_issue 11
_journal_name_full 'Acta Crystallographica Section E'
_journal_page_first m1728
_journal_page_last m1730
_journal_paper_doi 10.1107/S1600536804026844
_journal_volume 60
_journal_year 2004
_chemical_formula_iupac '[Cd (C5 H2 N2 O4) (C10 H8 N2)]'
_chemical_formula_moiety 'C15 H10 Cd N4 O4'
_chemical_formula_sum 'C15 H10 Cd N4 O4'
_chemical_formula_weight 422.68
_chemical_name_systematic
;
catena-Poly[[(2,2'-bipyridine-\k^2^N,N')cadmium(II)]-\m-5-carboxyimidazole-
4-carboxylato-\k^4^N^3^,O^4^:N^1^,O^5^]
;
_space_group_IT_number 61
_symmetry_cell_setting orthorhombic
_symmetry_space_group_name_Hall '-P 2ac 2ab'
_symmetry_space_group_name_H-M 'P b c a'
_atom_sites_solution_hydrogens geom
_atom_sites_solution_primary direct
_atom_sites_solution_secondary difmap
_cell_angle_alpha 90.00
_cell_angle_beta 90.00
_cell_angle_gamma 90.00
_cell_formula_units_Z 8
_cell_length_a 10.776(2)
_cell_length_b 13.283(3)
_cell_length_c 20.890(4)
_cell_measurement_reflns_used 25776
_cell_measurement_temperature 293(2)
_cell_measurement_theta_max 27.27
_cell_measurement_theta_min 3.07
_cell_volume 2990.1(10)
_computing_cell_refinement RAPID-AUTO
_computing_data_collection 'RAPID-AUTO (Rigaku Corporation, 1998)'
_computing_data_reduction 'CrystalStructure (Rigaku/MSC, 2002)'
_computing_molecular_graphics 'ORTEPII (Johnson, 1976)'
_computing_structure_refinement 'SHELXL97 (Sheldrick, 1997)'
_computing_structure_solution 'SHELXS97 (Sheldrick, 1997)'
_diffrn_ambient_temperature 293(2)
_diffrn_detector_area_resol_mean 10
_diffrn_measured_fraction_theta_full 0.998
_diffrn_measured_fraction_theta_max 0.998
_diffrn_measurement_device_type 'Rigaku R-AXIS RAPID'
_diffrn_measurement_method \w
_diffrn_radiation_monochromator graphite
_diffrn_radiation_source 'fine-focus sealed tube'
_diffrn_radiation_type MoK\a
_diffrn_radiation_wavelength 0.71073
_diffrn_reflns_av_R_equivalents 0.0172
_diffrn_reflns_av_sigmaI/netI 0.0094
_diffrn_reflns_limit_h_max 13
_diffrn_reflns_limit_h_min -13
_diffrn_reflns_limit_k_max 17
_diffrn_reflns_limit_k_min -17
_diffrn_reflns_limit_l_max 27
_diffrn_reflns_limit_l_min -27
_diffrn_reflns_number 27506
_diffrn_reflns_theta_full 27.47
_diffrn_reflns_theta_max 27.47
_diffrn_reflns_theta_min 3.07
_diffrn_standards_decay_% 0
_diffrn_standards_interval_count 0
_diffrn_standards_interval_time 0
_diffrn_standards_number 0
_exptl_absorpt_coefficient_mu 1.489
_exptl_absorpt_correction_T_max 0.765
_exptl_absorpt_correction_T_min 0.635
_exptl_absorpt_correction_type multi-scan
_exptl_absorpt_process_details '(ABSCOR; Higashi, 1995)'
_exptl_crystal_colour colourless
_exptl_crystal_density_diffrn 1.878
_exptl_crystal_density_meas ?
_exptl_crystal_density_method .
_exptl_crystal_description prism
_exptl_crystal_F_000 1664
_exptl_crystal_size_max 0.37
_exptl_crystal_size_mid 0.26
_exptl_crystal_size_min 0.18
_refine_diff_density_max 0.268
_refine_diff_density_min -0.437
_refine_ls_extinction_method none
_refine_ls_goodness_of_fit_ref 1.029
_refine_ls_hydrogen_treatment mixed
_refine_ls_matrix_type full
_refine_ls_number_parameters 220
_refine_ls_number_reflns 3410
_refine_ls_number_restraints 1
_refine_ls_restrained_S_all 1.029
_refine_ls_R_factor_all 0.0211
_refine_ls_R_factor_gt 0.0189
_refine_ls_shift/su_max 0.002
_refine_ls_shift/su_mean 0.000
_refine_ls_structure_factor_coef Fsqd
_refine_ls_weighting_details 'calc w = 1/[\s^2^(Fo^2^)+(0.0328P)^2^+1.2915P] where P=(Fo^2^+2Fc^2^)/3'
_refine_ls_weighting_scheme calc
_refine_ls_wR_factor_gt 0.0533
_refine_ls_wR_factor_ref 0.0543
_reflns_number_gt 3123
_reflns_number_total 3410
_reflns_threshold_expression I>2\s(I)
_cod_data_source_file cv6398.cif
_cod_data_source_block I
_cod_depositor_comments
;
The following automatic conversions were performed:
'_symmetry_cell_setting' value 'Orthorhombic' changed to 'orthorhombic'
according to '/home/saulius/struct/CIF-dictionaries/cif_core.dic'
dictionary named 'cif_core.dic' version 2.4.1 from 2010-06-29.

Automatic conversion script
Id: cif_fix_enum 1527 2010-12-29 10:47:43Z saulius 

The following automatic conversions were performed:

'_symmetry_cell_setting' value 'Orthorhombic' changed to
'orthorhombic' according to
/home/saulius/struct/CIF-dictionaries/cif_core.dic dictionary named
'cif_core.dic' version 2.4.1 from 2010-06-29.

Automatic conversion script
Id: cif_fix_values 1715 2011-07-08 13:25:40Z adriana 
;
_cod_original_sg_symbol_H-M 'P bca'
_cod_database_code 2204484
_cod_database_fobs_code 2204484

loop_
_symmetry_equiv_pos_as_xyz
'x, y, z'
'-x+1/2, -y, z+1/2'
'-x, y+1/2, -z+1/2'
'x+1/2, -y+1/2, -z'
'-x, -y, -z'
'x-1/2, y, -z-1/2'
'x, -y-1/2, z-1/2'
'-x-1/2, y-1/2, z'

loop_
_atom_site_label
_atom_site_fract_x
_atom_site_fract_y
_atom_site_fract_z
_atom_site_U_iso_or_equiv
_atom_site_adp_type
_atom_site_calc_flag
_atom_site_refinement_flags
_atom_site_occupancy
_atom_site_type_symbol
Cd1 0.653341(11) 0.314473(9) 0.586353(6) 0.02961(6) Uani d . 1 Cd
N1 0.54328(14) 0.43258(11) 0.64561(7) 0.0344(3) Uani d . 1 N
N2 0.72842(15) 0.31923(11) 0.69342(7) 0.0373(3) Uani d . 1 N
N3 0.48533(13) 0.25651(10) 0.53209(6) 0.0303(3) Uani d . 1 N
N4 0.32025(13) 0.21079(11) 0.47391(7) 0.0310(3) Uani d . 1 N
O1 0.61786(14) 0.14583(11) 0.62170(6) 0.0432(3) Uani d . 1 O
O2 0.50979(14) 0.00778(9) 0.59928(6) 0.0403(3) Uani d . 1 O
O3 0.18642(12) 0.03329(9) 0.47590(7) 0.0401(3) Uani d . 1 O
O4 0.32350(13) -0.04077(9) 0.53914(7) 0.0408(3) Uani d D 1 O
C1 0.45973(19) 0.49324(15) 0.61861(9) 0.0420(4) Uani d . 1 C
C2 0.3894(2) 0.56005(17) 0.65304(11) 0.0523(5) Uani d . 1 C
C3 0.4035(2) 0.56235(18) 0.71874(11) 0.0561(6) Uani d . 1 C
C4 0.4897(2) 0.50018(16) 0.74701(10) 0.0493(5) Uani d . 1 C
C5 0.56004(17) 0.43604(13) 0.70912(8) 0.0345(4) Uani d . 1 C
C6 0.65815(16) 0.36937(14) 0.73574(9) 0.0358(4) Uani d . 1 C
C7 0.6785(2) 0.35963(17) 0.80133(9) 0.0472(5) Uani d . 1 C
C8 0.7740(2) 0.30030(16) 0.82298(10) 0.0524(5) Uani d . 1 C
C9 0.8471(2) 0.25062(18) 0.77951(12) 0.0525(5) Uani d . 1 C
C10 0.82062(19) 0.26111(17) 0.71526(11) 0.0477(5) Uani d . 1 C
C11 0.40024(16) 0.28417(13) 0.48890(8) 0.0328(3) Uani d . 1 C
C12 0.53506(17) 0.10097(13) 0.59159(7) 0.0316(3) Uani d . 1 C
C13 0.45860(15) 0.15813(11) 0.54546(7) 0.0265(3) Uani d . 1 C
C14 0.35671(14) 0.13011(12) 0.50973(8) 0.0267(3) Uani d . 1 C
C15 0.28419(16) 0.03574(12) 0.50696(8) 0.0313(3) Uani d . 1 C
H1 0.4487 0.4901 0.5745 0.050 Uiso calc R 1 H
H2 0.3335 0.6028 0.6327 0.063 Uiso calc R 1 H
H3 0.3553 0.6054 0.7436 0.067 Uiso calc R 1 H
H4 0.5008 0.5011 0.7912 0.059 Uiso calc R 1 H
H7 0.6276 0.3932 0.8303 0.057 Uiso calc R 1 H
H8 0.7889 0.2939 0.8666 0.063 Uiso calc R 1 H
H9 0.9130 0.2108 0.7930 0.063 Uiso calc R 1 H
H10 0.8690 0.2262 0.6858 0.057 Uiso calc R 1 H
H11 0.3970 0.3482 0.4710 0.039 Uiso calc R 1 H
H16 0.3866(17) -0.027(2) 0.5623(11) 0.061 Uiso d D 1 H

loop_
_atom_site_aniso_label
_atom_site_aniso_U_11
_atom_site_aniso_U_22
_atom_site_aniso_U_33
_atom_site_aniso_U_12
_atom_site_aniso_U_13
_atom_site_aniso_U_23
Cd1 0.02695(8) 0.03351(8) 0.02837(8) -0.00161(4) 0.00118(4) -0.00343(4)
N1 0.0356(7) 0.0387(7) 0.0290(7) 0.0020(6) -0.0006(6) -0.0030(6)
N2 0.0363(8) 0.0401(8) 0.0355(7) 0.0004(6) -0.0065(6) -0.0041(6)
N3 0.0300(7) 0.0273(6) 0.0335(7) -0.0018(5) -0.0028(6) -0.0003(5)
N4 0.0296(7) 0.0261(6) 0.0373(7) 0.0010(5) -0.0043(6) 0.0010(6)
O1 0.0499(7) 0.0428(7) 0.0371(7) -0.0062(6) -0.0165(6) 0.0051(6)
O2 0.0543(8) 0.0331(6) 0.0335(6) -0.0036(6) -0.0094(6) 0.0079(5)
O3 0.0377(6) 0.0349(6) 0.0477(7) -0.0100(5) -0.0091(6) 0.0042(6)
O4 0.0468(7) 0.0305(6) 0.0450(7) -0.0077(5) -0.0077(6) 0.0083(5)
C1 0.0454(10) 0.0470(10) 0.0336(9) 0.0065(8) -0.0040(8) -0.0016(8)
C2 0.0536(12) 0.0522(12) 0.0513(12) 0.0177(10) -0.0092(10) -0.0076(9)
C3 0.0617(14) 0.0571(13) 0.0496(11) 0.0190(11) -0.0022(10) -0.0192(10)
C4 0.0618(13) 0.0528(11) 0.0333(9) 0.0090(10) -0.0024(9) -0.0131(8)
C5 0.0392(9) 0.0349(8) 0.0294(8) -0.0022(7) -0.0017(7) -0.0053(6)
C6 0.0400(10) 0.0347(8) 0.0326(9) -0.0057(7) -0.0054(7) -0.0044(7)
C7 0.0606(12) 0.0487(11) 0.0323(9) 0.0000(10) -0.0076(9) -0.0039(8)
C8 0.0664(14) 0.0505(11) 0.0403(10) -0.0075(10) -0.0200(10) 0.0043(9)
C9 0.0503(12) 0.0481(11) 0.0592(13) -0.0016(9) -0.0228(10) 0.0056(10)
C10 0.0417(10) 0.0501(11) 0.0513(11) 0.0039(9) -0.0088(9) -0.0044(9)
C11 0.0334(9) 0.0264(7) 0.0387(9) -0.0011(6) -0.0047(7) 0.0029(7)
C12 0.0372(9) 0.0343(8) 0.0232(7) 0.0010(7) -0.0004(6) 0.0006(6)
C13 0.0283(7) 0.0259(7) 0.0252(7) 0.0003(6) 0.0026(6) -0.0011(6)
C14 0.0278(8) 0.0262(7) 0.0262(7) -0.0001(6) 0.0013(6) -0.0008(6)
C15 0.0348(9) 0.0290(7) 0.0300(7) -0.0029(6) 0.0033(7) -0.0005(6)

loop_
_atom_type_symbol
_atom_type_description
_atom_type_scat_dispersion_real
_atom_type_scat_dispersion_imag
_atom_type_scat_source
C C 0.0033 0.0016 'International Tables Vol C Tables 4.2.6.8 and 6.1.1.4'
H H 0.0000 0.0000 'International Tables Vol C Tables 4.2.6.8 and 6.1.1.4'
N N 0.0061 0.0033 'International Tables Vol C Tables 4.2.6.8 and 6.1.1.4'
O O 0.0106 0.0060 'International Tables Vol C Tables 4.2.6.8 and 6.1.1.4'
Cd Cd -0.8075 1.2024 'International Tables Vol C Tables 4.2.6.8 and 6.1.1.4'

loop_
_geom_angle_atom_site_label_1
_geom_angle_atom_site_label_2
_geom_angle_atom_site_label_3
_geom_angle_site_symmetry_1
_geom_angle_site_symmetry_3
_geom_angle
_geom_angle_publ_flag
N1 Cd1 N2 . . 69.81(5) yes
N1 Cd1 O1 . . 112.74(5) yes
N1 Cd1 O3 . 4_556 78.36(5) yes
N2 Cd1 O1 . . 77.81(5) yes
N2 Cd1 O3 . 4_556 115.53(5) yes
N3 Cd1 N1 . . 95.04(5) yes
N3 Cd1 N2 . . 138.54(5) yes
N3 Cd1 O1 . . 73.07(5) yes
N3 Cd1 O3 . 4_556 97.58(5) yes
N4 Cd1 N1 4_556 . 144.81(5) yes
N4 Cd1 N2 4_556 . 105.16(6) yes
N4 Cd1 N3 4_556 . 108.15(6) yes
N4 Cd1 O1 4_556 . 99.39(5) yes
N4 Cd1 O3 4_556 4_556 72.76(5) yes
O1 Cd1 O3 . 4_556 165.65(5) yes
N1 C1 C2 . . 122.85(18) no
N1 C1 H1 . . 118.6 no
N1 C5 C4 . . 120.81(17) no
N1 C5 C6 . . 116.47(15) no
N2 C6 C5 . . 116.78(16) no
N2 C6 C7 . . 120.89(18) no
N2 C10 C9 . . 122.9(2) no
N2 C10 H10 . . 118.5 no
N3 C11 H11 . . 123.2 no
N3 C13 C14 . . 108.37(14) no
N3 C13 C12 . . 120.46(14) no
N4 C11 N3 . . 113.53(15) no
N4 C11 H11 . . 123.2 no
N4 C14 C13 . . 108.30(14) no
N4 C14 C15 . . 119.49(14) no
O1 C12 O2 . . 123.60(16) no
O1 C12 C13 . . 118.92(16) no
O2 C12 C13 . . 117.45(15) no
O3 C15 O4 . . 122.13(15) no
O3 C15 C14 . . 119.52(15) no
O4 C15 C14 . . 118.30(15) no
C1 N1 Cd1 . . 121.81(12) no
C1 N1 C5 . . 119.29(15) no
C2 C1 H1 . . 118.6 no
C2 C3 H3 . . 120.4 no
C3 C2 H2 . . 120.8 no
C3 C4 C5 . . 119.49(19) no
C3 C4 H4 . . 120.3 no
C4 C3 C2 . . 119.17(19) no
C4 C3 H3 . . 120.4 no
C4 C5 C6 . . 122.71(16) no
C5 N1 Cd1 . . 118.81(12) no
C5 C4 H4 . . 120.3 no
C6 N2 Cd1 . . 116.17(12) no
C6 C7 H7 . . 120.2 no
C7 C6 C5 . . 122.33(17) no
C7 C8 H8 . . 120.4 no
C8 C7 C6 . . 119.7(2) no
C8 C7 H7 . . 120.2 no
C8 C9 C10 . . 118.5(2) no
C8 C9 H9 . . 120.8 no
C9 C8 C7 . . 119.3(2) no
C9 C8 H8 . . 120.4 no
C9 C10 H10 . . 118.5 no
C10 N2 Cd1 . . 123.89(13) no
C10 N2 C6 . . 118.74(17) no
C10 C9 H9 . . 120.8 no
C11 N3 Cd1 . . 142.19(11) no
C11 N3 C13 . . 104.83(13) no
C11 N4 Cd1 . 4_456 139.84(12) no
C11 N4 C14 . . 104.96(14) no
C12 O1 Cd1 . . 114.06(11) no
C13 N3 Cd1 . . 112.96(10) no
C13 C14 C15 . . 132.15(15) no
C14 N4 Cd1 . 4_456 115.17(11) no
C14 C13 C12 . . 131.16(15) no
C15 O3 Cd1 . 4_456 112.55(10) no
C15 O4 H16 . . 112.5(18) no

loop_
_geom_bond_atom_site_label_1
_geom_bond_atom_site_label_2
_geom_bond_site_symmetry_2
_geom_bond_distance
_geom_bond_publ_flag
Cd1 N1 . 2.3239(15) yes
Cd1 N2 . 2.3793(16) yes
Cd1 N3 . 2.2706(14) yes
Cd1 N4 4_556 2.2209(15) yes
Cd1 O1 . 2.3895(14) yes
Cd1 O3 4_556 2.4306(13) yes
O1 C12 . 1.244(2) yes
O2 C12 . 1.278(2) yes
O3 C15 . 1.238(2) yes
O4 C15 . 1.290(2) yes
N1 C1 . 1.334(2) no
N1 C5 . 1.340(2) no
N2 C6 . 1.341(2) no
N2 C10 . 1.338(3) no
N3 C11 . 1.338(2) no
N3 C13 . 1.367(2) no
N4 Cd1 4_456 2.2209(15) no
N4 C11 . 1.338(2) no
N4 C14 . 1.365(2) no
O3 Cd1 4_456 2.4306(13) no
O4 H16 . 0.85(3) no
C1 C2 . 1.371(3) no
C1 H1 . 0.9300 no
C2 C3 . 1.381(3) no
C2 H2 . 0.9300 no
C3 C4 . 1.376(3) no
C3 H3 . 0.9300 no
C4 C5 . 1.388(3) no
C4 H4 . 0.9300 no
C5 C6 . 1.487(3) no
C6 C7 . 1.394(3) no
C7 C8 . 1.373(3) no
C7 H7 . 0.9300 no
C8 C9 . 1.371(4) no
C8 H8 . 0.9300 no
C9 C10 . 1.379(3) no
C9 H9 . 0.9300 no
C10 H10 . 0.9300 no
C11 H11 . 0.9300 no
C12 C13 . 1.478(2) no
C13 C14 . 1.379(2) no
C14 C15 . 1.478(2) no

loop_
_geom_hbond_atom_site_label_D
_geom_hbond_atom_site_label_H
_geom_hbond_atom_site_label_A
_geom_hbond_distance_DH
_geom_hbond_distance_HA
_geom_hbond_distance_DA
_geom_hbond_angle_DHA
_geom_hbond_publ_flag
O4 H16 O2 0.85(3) 1.60(3) 2.454(3) 174(3) yes

loop_
_geom_torsion_atom_site_label_1
_geom_torsion_atom_site_label_2
_geom_torsion_atom_site_label_3
_geom_torsion_atom_site_label_4
_geom_torsion_site_symmetry_1
_geom_torsion
_geom_torsion_publ_flag
N1 Cd1 N2 C6 . 12.50(12) no
N1 Cd1 N2 C10 . 179.74(17) no
N1 Cd1 N3 C11 . 66.31(19) no
N1 Cd1 N3 C13 . -115.49(11) no
N1 Cd1 O1 C12 . 94.71(13) no
N1 C1 C2 C3 . -1.9(4) no
N1 C5 C6 N2 . 6.1(2) no
N1 C5 C6 C7 . -174.77(18) no
N2 Cd1 N1 C1 . 174.01(16) no
N2 Cd1 N1 C5 . -9.41(13) no
N2 Cd1 N3 C11 . 131.25(18) no
N2 Cd1 N3 C13 . -50.54(14) no
N2 Cd1 O1 C12 . 156.44(14) no
N2 C6 C7 C8 . 1.9(3) no
N3 Cd1 N1 C1 . -45.72(15) no
N3 Cd1 N1 C5 . 130.87(13) no
N3 Cd1 N2 C6 . -61.54(15) no
N3 Cd1 N2 C10 . 105.69(17) no
N3 Cd1 O1 C12 . 6.31(12) no
N3 C13 C14 N4 . 0.26(18) no
N3 C13 C14 C15 . -176.70(16) no
N4 Cd1 N1 C1 4_556 86.19(17) no
N4 Cd1 N1 C5 4_556 -97.22(15) no
N4 Cd1 N2 C6 4_556 155.88(12) no
N4 Cd1 N2 C10 4_556 -36.89(17) no
N4 Cd1 N3 C11 4_556 -86.9(2) no
N4 Cd1 N3 C13 4_556 91.34(11) no
N4 Cd1 O1 C12 4_556 -99.94(13) no
N4 C14 C15 O3 . -5.2(2) no
N4 C14 C15 O4 . 177.10(15) no
O1 Cd1 N1 C1 . -119.46(14) no
O1 Cd1 N1 C5 . 57.13(14) no
O1 Cd1 N2 C6 . -107.56(13) no
O1 Cd1 N2 C10 . 59.68(16) no
O1 Cd1 N3 C11 . 178.6(2) no
O1 Cd1 N3 C13 . -3.23(10) no
O1 C12 C13 N3 . 5.5(2) no
O1 C12 C13 C14 . -174.65(17) no
O2 C12 C13 N3 . -176.08(15) no
O2 C12 C13 C14 . 3.7(3) no
O3 Cd1 N1 C1 4_556 51.00(15) no
O3 Cd1 N1 C5 4_556 -132.41(14) no
O3 Cd1 N2 C6 4_556 78.05(14) no
O3 Cd1 N2 C10 4_556 -114.71(16) no
O3 Cd1 N3 C11 4_556 -12.6(2) no
O3 Cd1 N3 C13 4_556 165.62(10) no
O3 Cd1 O1 C12 4_556 -44.4(3) no
Cd1 N1 C1 C2 . 176.73(17) no
Cd1 N1 C5 C4 . -175.23(15) no
Cd1 N1 C5 C6 . 5.7(2) no
Cd1 N2 C6 C5 . -14.4(2) no
Cd1 N2 C6 C7 . 166.47(15) no
Cd1 N2 C10 C9 . -167.16(16) no
Cd1 N3 C11 N4 . 178.73(13) no
Cd1 N3 C13 C12 . 0.58(18) no
Cd1 N3 C13 C14 . -179.27(10) no
Cd1 N4 C11 N3 4_456 177.56(13) no
Cd1 N4 C14 C13 4_456 -178.45(10) no
Cd1 N4 C14 C15 4_456 -1.04(19) no
Cd1 O1 C12 O2 . 173.53(13) no
Cd1 O1 C12 C13 . -8.2(2) no
Cd1 O3 C15 O4 4_456 -174.49(13) no
Cd1 O3 C15 C14 4_456 7.93(19) no
C1 C2 C3 C4 . 2.0(4) no
C1 N1 C5 C4 . 1.4(3) no
C1 N1 C5 C6 . -177.62(16) no
C2 C3 C4 C5 . -0.5(4) no
C3 C4 C5 N1 . -1.3(3) no
C3 C4 C5 C6 . 177.7(2) no
C4 C5 C6 N2 . -172.97(19) no
C4 C5 C6 C7 . 6.2(3) no
C5 N1 C1 C2 . 0.2(3) no
C5 C6 C7 C8 . -177.17(19) no
C6 N2 C10 C9 . -0.2(3) no
C6 C7 C8 C9 . -0.7(3) no
C7 C8 C9 C10 . -0.9(3) no
C8 C9 C10 N2 . 1.4(3) no
C10 N2 C6 C5 . 177.70(17) no
C10 N2 C6 C7 . -1.5(3) no
C11 N3 C13 C12 . 179.44(15) no
C11 N3 C13 C14 . -0.41(17) no
C11 N4 C14 C13 . 0.01(18) no
C11 N4 C14 C15 . 177.42(15) no
C12 C13 C14 N4 . -179.57(16) no
C12 C13 C14 C15 . 3.5(3) no
C13 C14 C15 O3 . 171.46(17) no
C13 C14 C15 O4 . -6.2(3) no
C13 N3 C11 N4 . 0.4(2) no
C14 N4 C11 N3 . -0.3(2) no
